data_4348670
loop_
_publ_author_name
'Abherv\'e, Alexandre'
'Recio-Carretero, Mar\'ia Jos\'e'
'L\'opez-Jord\`a, Maurici'
'Clemente-Juan, Juan Modesto'
'Canet-Ferrer, Josep'
'Cantarero, Andr\'es'
'Clemente-Le\'on, Miguel'
'Coronado, Eugenio'

_publ_section_title
;
 Nonanuclear Spin-Crossover Complex Containing Iron(II) and Iron(III)
 Based on a 2,6-Bis(pyrazol-1-yl)pyridine Ligand Functionalized with a
 Carboxylate Group.
;
_journal_issue 18
_journal_name_full 'Inorganic chemistry'
_journal_page_first 9361
_journal_page_last 9367
_journal_paper_doi 10.1021/acs.inorgchem.6b01508
_journal_volume 55
_journal_year 2016
_chemical_formula_sum 'C162 H138 Cl8 Fe9 N60 O66'
_chemical_formula_weight 4767.57
_space_group_crystal_system hexagonal
_space_group_IT_number 176
_space_group_name_Hall '-P 6c'
_space_group_name_H-M_alt 'P 63/m'
_atom_sites_solution_hydrogens geom
_audit_creation_method SHELXL-2013
_cell_angle_alpha 90
_cell_angle_beta 90
_cell_angle_gamma 120
_cell_formula_units_Z 2
_cell_length_a 18.1136(10)
_cell_length_b 18.1136(10)
_cell_length_c 47.919(2)
_cell_measurement_reflns_used 7676
_cell_measurement_temperature 250(2)
_cell_measurement_theta_max 19.3230
_cell_measurement_theta_min 3.2440
_cell_volume 13615.9(12)
_computing_structure_refinement 'SHELXL-2013 (Sheldrick, 2013)'
_diffrn_ambient_temperature 250(2)
_diffrn_detector_area_resol_mean 16.0267
_diffrn_measured_fraction_theta_full 0.998
_diffrn_measured_fraction_theta_max 0.991
_diffrn_measurement_device_type 'SuperNova, Single source at offset, Sapphire3'
_diffrn_radiation_type MoK\a
_diffrn_radiation_wavelength 0.71073
_diffrn_reflns_av_R_equivalents 0.1986
_diffrn_reflns_av_unetI/netI 0.1381
_diffrn_reflns_Laue_measured_fraction_full 0.998
_diffrn_reflns_Laue_measured_fraction_max 0.991
_diffrn_reflns_limit_h_max 21
_diffrn_reflns_limit_h_min -21
_diffrn_reflns_limit_k_max 22
_diffrn_reflns_limit_k_min -22
_diffrn_reflns_limit_l_max 59
_diffrn_reflns_limit_l_min -58
_diffrn_reflns_number 100908
_diffrn_reflns_point_group_measured_fraction_full 0.998
_diffrn_reflns_point_group_measured_fraction_max 0.991
_diffrn_reflns_theta_full 25.242
_diffrn_reflns_theta_max 26.427
_diffrn_reflns_theta_min 2.862
_diffrn_source 'SuperNova (Mo) X-ray Source'
_exptl_absorpt_coefficient_mu 0.618
_exptl_absorpt_correction_T_max 1.00000
_exptl_absorpt_correction_T_min 0.51674
_exptl_absorpt_correction_type multi-scan
_exptl_absorpt_process_details
;
CrysAlisPro, Agilent Technologies,
Version 1.171.37.33 (release 27-03-2014 CrysAlis171 .NET)
(compiled Mar 27 2014,17:12:48)
Empirical absorption correction using spherical harmonics,
 implemented in SCALE3 ABSPACK scaling algorithm.
;
_exptl_crystal_colour red
_exptl_crystal_density_diffrn 1.163
_exptl_crystal_description prism
_exptl_crystal_F_000 4856
_exptl_crystal_size_max 0.250
_exptl_crystal_size_mid 0.060
_exptl_crystal_size_min 0.040
_refine_diff_density_max 1.210
_refine_diff_density_min -0.597
_refine_diff_density_rms 0.101
_refine_ls_extinction_method none
_refine_ls_goodness_of_fit_ref 0.929
_refine_ls_hydrogen_treatment constr
_refine_ls_matrix_type full
_refine_ls_number_parameters 463
_refine_ls_number_reflns 9391
_refine_ls_number_restraints 0
_refine_ls_restrained_S_all 0.929
_refine_ls_R_factor_all 0.1820
_refine_ls_R_factor_gt 0.0891
_refine_ls_shift/su_max 0.113
_refine_ls_shift/su_mean 0.017
_refine_ls_structure_factor_coef Fsqd
_refine_ls_weighting_details 'w=1/[\s^2^(Fo^2^)+(0.2000P)^2^] where P=(Fo^2^+2Fc^2^)/3'
_refine_ls_weighting_scheme calc
_refine_ls_wR_factor_gt 0.2543
_refine_ls_wR_factor_ref 0.3268
_reflns_Friedel_coverage 0.000
_reflns_number_gt 4286
_reflns_number_total 9391
_reflns_threshold_expression 'I > 2\s(I)'
_cod_data_source_file ic6b01508_si_002.cif
_cod_data_source_block shelx
_cod_original_cell_volume 13616.1(16)
_cod_database_code 4348670
_shelx_space_group_comment
;
The symmetry employed for this shelxl refinement is uniquely defined
by the following loop, which should always be used as a source of
symmetry information in preference to the above space-group names.
They are only intended as comments.
;
_shelx_estimated_absorpt_t_min 0.861
_shelx_estimated_absorpt_t_max 0.976
_shelxl_version_number 2013-4

loop_
_space_group_symop_operation_xyz
'x, y, z'
'-x, -y, z+1/2'
'-y, x-y, z'
'-x+y, -x, z'
'x-y, x, z+1/2'
'y, -x+y, z+1/2'
'-x, -y, -z'
'x, y, -z-1/2'
'y, -x+y, -z'
'x-y, x, -z'
'-x+y, -x, -z-1/2'
'-y, x-y, -z-1/2'

loop_
_atom_site_label
_atom_site_type_symbol
_atom_site_fract_x
_atom_site_fract_y
_atom_site_fract_z
_atom_site_U_iso_or_equiv
_atom_site_adp_type
_atom_site_occupancy
_atom_site_site_symmetry_order
_atom_site_calc_flag
_atom_site_refinement_flags_posn
_atom_site_refinement_flags_adp
_atom_site_refinement_flags_occupancy
C1 C 0.0531(5) 0.4239(5) 0.40769(14) 0.0584(19) Uani 1 1 d . . .
H1 H 0.0732 0.4265 0.4260 0.070 Uiso 1 1 calc R U .
C2 C 0.0971(5) 0.4825(5) 0.38771(16) 0.072(2) Uani 1 1 d . . .
H2 H 0.1517 0.5306 0.3895 0.087 Uiso 1 1 calc R U .
C3 C 0.0462(4) 0.4583(5) 0.36431(16) 0.0601(19) Uani 1 1 d . . .
H3 H 0.0585 0.4866 0.3470 0.072 Uiso 1 1 calc R U .
C4 C -0.0999(4) 0.3301(4) 0.35699(12) 0.0442(15) Uani 1 1 d . . .
C5 C -0.1186(4) 0.3391(5) 0.32985(12) 0.0501(17) Uani 1 1 d . . .
H5 H -0.0805 0.3858 0.3189 0.060 Uiso 1 1 calc R U .
C6 C -0.1955(4) 0.2768(5) 0.31928(12) 0.0486(17) Uani 1 1 d . . .
C7 C -0.2502(4) 0.2063(4) 0.33487(12) 0.0490(17) Uani 1 1 d . . .
H7 H -0.3009 0.1616 0.3274 0.059 Uiso 1 1 calc R U .
C8 C -0.2260(4) 0.2054(4) 0.36213(13) 0.0472(16) Uani 1 1 d . . .
C9 C -0.3563(4) 0.0762(4) 0.38182(14) 0.0537(18) Uani 1 1 d . . .
H9 H -0.3921 0.0546 0.3661 0.064 Uiso 1 1 calc R U .
C10 C -0.3744(5) 0.0455(5) 0.40837(15) 0.0606(19) Uani 1 1 d . . .
H10 H -0.4258 -0.0007 0.4148 0.073 Uiso 1 1 calc R U .
C11 C -0.3012(4) 0.0968(4) 0.42411(14) 0.0523(17) Uani 1 1 d . . .
H11 H -0.2961 0.0894 0.4433 0.063 Uiso 1 1 calc R U .
C12 C -0.2238(5) 0.2880(5) 0.29048(12) 0.0457(16) Uani 1 1 d . . .
C13 C -0.0476(5) 0.1592(4) 0.38023(14) 0.0583(19) Uani 1 1 d . . .
H13 H -0.0561 0.1673 0.3614 0.070 Uiso 1 1 calc R U .
C14 C -0.0063(4) 0.1150(4) 0.38959(14) 0.0545(18) Uani 1 1 d . . .
H14 H 0.0162 0.0882 0.3785 0.065 Uiso 1 1 calc R U .
C15 C -0.0057(4) 0.1193(4) 0.41838(15) 0.0559(18) Uani 1 1 d . . .
H15 H 0.0186 0.0971 0.4307 0.067 Uiso 1 1 calc R U .
C16 C -0.0609(4) 0.1901(4) 0.45078(12) 0.0477(17) Uani 1 1 d . . .
C17 C -0.0428(4) 0.1713(4) 0.47716(12) 0.0519(17) Uani 1 1 d . . .
H17 H -0.0202 0.1350 0.4797 0.062 Uiso 1 1 calc R U .
C18 C -0.0599(4) 0.2091(4) 0.49951(13) 0.0479(16) Uani 1 1 d . . .
C19 C -0.0913(4) 0.2627(4) 0.49601(13) 0.0493(17) Uani 1 1 d . . .
H19 H -0.0997 0.2904 0.5112 0.059 Uiso 1 1 calc R U .
C20 C -0.1103(4) 0.2745(4) 0.46915(13) 0.0470(17) Uani 1 1 d . . .
C21 C -0.1657(4) 0.3765(4) 0.47532(14) 0.0530(18) Uani 1 1 d . . .
H21 H -0.1581 0.3881 0.4945 0.064 Uiso 1 1 calc R U .
C22 C -0.1996(5) 0.4091(4) 0.45651(15) 0.0583(19) Uani 1 1 d . . .
H22 H -0.2212 0.4457 0.4602 0.070 Uiso 1 1 calc R U .
C23 C -0.1948(4) 0.3754(4) 0.43029(13) 0.0508(17) Uani 1 1 d . . .
H23 H -0.2123 0.3879 0.4133 0.061 Uiso 1 1 calc R U .
C24 C -0.0428(4) 0.1862(5) 0.52837(13) 0.0527(18) Uani 1 1 d . . .
N1 N -0.0199(3) 0.3639(3) 0.39871(9) 0.0464(13) Uani 1 1 d . . .
N2 N -0.0252(4) 0.3851(4) 0.37140(10) 0.0519(14) Uani 1 1 d . . .
N3 N -0.1548(3) 0.2655(3) 0.37287(9) 0.0407(12) Uani 1 1 d . . .
N4 N -0.2754(3) 0.1448(3) 0.38258(9) 0.0451(13) Uani 1 1 d . . .
N5 N -0.2400(3) 0.1570(3) 0.40861(9) 0.0461(14) Uani 1 1 d . . .
N6 N -0.0724(3) 0.1874(3) 0.40161(10) 0.0469(13) Uani 1 1 d . . .
N7 N -0.0470(3) 0.1617(3) 0.42530(10) 0.0485(14) Uani 1 1 d . . .
N8 N -0.0946(3) 0.2404(3) 0.44680(10) 0.0439(13) Uani 1 1 d . . .
N9 N -0.1455(3) 0.3245(3) 0.46089(10) 0.0503(14) Uani 1 1 d . . .
N10 N -0.1624(3) 0.3237(3) 0.43268(9) 0.0493(14) Uani 1 1 d . . .
O1 O -0.1824(3) 0.3600(3) 0.27983(8) 0.0486(11) Uani 1 1 d . . .
O2 O -0.0481(4) 0.2341(4) 0.54794(9) 0.0743(16) Uani 1 1 d . . .
H2A H -0.0377 0.2203 0.5633 0.111 Uiso 1 1 calc R U .
O3 O -0.0253(3) 0.1313(3) 0.53254(9) 0.0619(13) Uani 1 1 d . . .
O4 O -0.0866(4) 0.5067(5) 0.2500 0.071(2) Uani 1 2 d S T P
O5 O -0.3333 0.3333 0.2500 0.039(2) Uani 1 6 d S T P
O6 O -0.2883(3) 0.2239(3) 0.28059(8) 0.0520(12) Uani 1 1 d . . .
O7 O 0.2808(5) 0.7865(4) 0.01424(16) 0.124(3) Uani 1 1 d . . .
O8 O 0.3887(4) 0.9258(5) 0.02293(15) 0.132(3) Uani 1 1 d . . .
O9 O 0.2502(4) 0.8842(4) 0.03636(11) 0.0909(19) Uani 1 1 d . . .
O10 O 0.2817(5) 0.8951(5) -0.01107(12) 0.118(2) Uani 1 1 d . . .
O11 O 0.6238(3) 0.2471(3) 0.13418(9) 0.0630(13) Uani 1 1 d . . .
O12 O 0.6667 0.3333 0.17421(14) 0.053(2) Uani 1 3 d S T P
Cl1 Cl 0.30114(15) 0.87313(15) 0.01588(4) 0.0810(7) Uani 1 1 d . . .
Cl2 Cl 0.6667 0.3333 0.14408(5) 0.0498(7) Uani 1 3 d S T P
Fe1 Fe -0.12471(6) 0.25665(6) 0.41050(2) 0.0443(3) Uani 1 1 d . . .
Fe2 Fe -0.21430(8) 0.41677(8) 0.2500 0.0430(4) Uani 1 2 d S T P
O100 O 0.9796(4) 0.2090(4) 0.60031(11) 0.0773(16) Uani 1 1 d . . .
C101 C 0.9331(7) 0.2020(6) 0.6183(2) 0.083(3) Uani 1 1 d . . .
C100 C 0.9555(8) 0.2001(9) 0.64836(18) 0.138(5) Uani 1 1 d . . .
H10A H 1.0127 0.2088 0.6496 0.208 Uiso 1 1 calc R U .
H10B H 0.9155 0.1452 0.6564 0.208 Uiso 1 1 calc R U .
H10C H 0.9526 0.2449 0.6585 0.208 Uiso 1 1 calc R U .
C102 C 0.8496(8) 0.1947(10) 0.6136(3) 0.152(5) Uani 1 1 d . . .
H10D H 0.8415 0.1989 0.5938 0.229 Uiso 1 1 calc R U .
H10E H 0.8471 0.2403 0.6234 0.229 Uiso 1 1 calc R U .
H10F H 0.8051 0.1401 0.6205 0.229 Uiso 1 1 calc R U .

loop_
_atom_site_aniso_label
_atom_site_aniso_U_11
_atom_site_aniso_U_22
_atom_site_aniso_U_33
_atom_site_aniso_U_23
_atom_site_aniso_U_13
_atom_site_aniso_U_12
C1 0.056(5) 0.075(5) 0.035(4) 0.001(4) -0.012(3) 0.026(4)
C2 0.050(5) 0.079(6) 0.070(5) -0.005(5) -0.005(4) 0.019(4)
C3 0.049(4) 0.064(5) 0.054(4) 0.013(4) 0.002(4) 0.018(4)
C4 0.047(4) 0.054(4) 0.031(3) -0.004(3) -0.011(3) 0.025(3)
C5 0.055(4) 0.072(5) 0.025(3) 0.006(3) -0.002(3) 0.033(4)
C6 0.062(4) 0.071(5) 0.023(3) 0.000(3) -0.008(3) 0.041(4)
C7 0.059(4) 0.060(4) 0.027(3) 0.006(3) 0.000(3) 0.029(4)
C8 0.058(4) 0.058(4) 0.033(3) 0.001(3) -0.003(3) 0.035(4)
C9 0.054(4) 0.053(4) 0.046(4) 0.009(3) -0.004(3) 0.021(4)
C10 0.052(4) 0.057(5) 0.058(5) 0.009(4) 0.004(4) 0.016(4)
C11 0.064(5) 0.058(4) 0.039(4) 0.016(3) 0.008(3) 0.034(4)
C12 0.063(5) 0.067(5) 0.024(3) 0.004(3) 0.002(3) 0.045(4)
C13 0.074(5) 0.062(5) 0.039(4) -0.008(3) -0.005(4) 0.034(4)
C14 0.052(4) 0.066(5) 0.051(4) -0.011(3) -0.008(3) 0.034(4)
C15 0.059(4) 0.054(4) 0.061(5) -0.004(4) -0.005(4) 0.033(4)
C16 0.058(4) 0.046(4) 0.030(3) -0.007(3) -0.010(3) 0.019(3)
C17 0.067(5) 0.053(4) 0.034(4) 0.007(3) -0.010(3) 0.029(4)
C18 0.051(4) 0.052(4) 0.042(4) 0.004(3) -0.008(3) 0.027(4)
C19 0.064(4) 0.056(4) 0.032(3) -0.002(3) -0.006(3) 0.032(4)
C20 0.056(4) 0.055(4) 0.032(3) 0.005(3) -0.003(3) 0.030(4)
C21 0.068(5) 0.053(4) 0.040(4) -0.009(3) -0.002(3) 0.031(4)
C22 0.075(5) 0.060(5) 0.050(4) 0.007(4) 0.009(4) 0.041(4)
C23 0.070(5) 0.050(4) 0.038(4) 0.007(3) -0.010(3) 0.034(4)
C24 0.049(4) 0.069(5) 0.034(4) 0.005(4) -0.005(3) 0.024(4)
N1 0.057(4) 0.058(4) 0.027(3) -0.002(2) -0.013(2) 0.031(3)
N2 0.058(4) 0.063(4) 0.034(3) 0.006(3) -0.005(3) 0.030(3)
N3 0.044(3) 0.044(3) 0.027(3) 0.002(2) -0.005(2) 0.016(3)
N4 0.056(4) 0.049(3) 0.027(3) 0.001(2) -0.005(2) 0.023(3)
N5 0.063(4) 0.061(4) 0.024(3) 0.005(2) -0.005(2) 0.038(3)
N6 0.061(4) 0.055(3) 0.027(3) -0.001(2) -0.008(2) 0.030(3)
N7 0.063(4) 0.052(3) 0.034(3) 0.004(2) -0.006(3) 0.031(3)
N8 0.046(3) 0.048(3) 0.039(3) 0.000(2) -0.004(2) 0.025(3)
N9 0.071(4) 0.061(4) 0.030(3) 0.001(3) -0.008(3) 0.042(3)
N10 0.068(4) 0.053(3) 0.024(3) 0.001(2) -0.015(2) 0.027(3)
O1 0.055(3) 0.062(3) 0.026(2) 0.008(2) -0.0035(19) 0.028(2)
O2 0.112(4) 0.085(4) 0.033(3) -0.001(3) -0.020(3) 0.054(4)
O3 0.070(3) 0.074(4) 0.045(3) 0.016(2) -0.005(2) 0.040(3)
O4 0.052(4) 0.092(5) 0.042(4) 0.000 0.000 0.017(4)
O5 0.049(4) 0.049(4) 0.020(5) 0.000 0.000 0.0243(19)
O6 0.068(3) 0.059(3) 0.029(2) 0.003(2) -0.009(2) 0.033(3)
O7 0.146(6) 0.093(5) 0.151(7) -0.018(5) -0.001(5) 0.074(5)
O8 0.068(4) 0.180(7) 0.118(6) -0.073(5) -0.009(4) 0.038(5)
O9 0.108(5) 0.126(5) 0.051(3) -0.027(3) -0.002(3) 0.068(4)
O10 0.161(7) 0.140(6) 0.046(4) 0.003(4) 0.000(4) 0.069(5)
O11 0.085(4) 0.060(3) 0.044(3) -0.013(2) -0.011(2) 0.036(3)
O12 0.065(3) 0.065(3) 0.028(4) 0.000 0.000 0.0325(16)
Cl1 0.1033(18) 0.0902(16) 0.0507(12) -0.0190(11) -0.0036(11) 0.0494(15)
Cl2 0.0605(12) 0.0605(12) 0.0283(13) 0.000 0.000 0.0302(6)
Fe1 0.0564(6) 0.0534(6) 0.0263(5) 0.0008(4) -0.0063(4) 0.0298(5)
Fe2 0.0539(8) 0.0553(9) 0.0195(6) 0.000 0.000 0.0269(7)
O100 0.096(4) 0.091(4) 0.045(3) 0.014(3) 0.003(3) 0.048(4)
C101 0.085(7) 0.070(6) 0.078(7) 0.004(5) -0.014(5) 0.028(5)
C100 0.162(11) 0.198(13) 0.046(6) -0.002(6) 0.005(6) 0.083(10)
C102 0.125(11) 0.215(15) 0.141(12) 0.027(10) 0.023(9) 0.102(11)

loop_
_atom_type_symbol
_atom_type_description
_atom_type_scat_dispersion_real
_atom_type_scat_dispersion_imag
_atom_type_scat_source
C C 0.0033 0.0016 'International Tables Vol C Tables 4.2.6.8 and 6.1.1.4'
H H 0.0000 0.0000 'International Tables Vol C Tables 4.2.6.8 and 6.1.1.4'
N N 0.0061 0.0033 'International Tables Vol C Tables 4.2.6.8 and 6.1.1.4'
O O 0.0106 0.0060 'International Tables Vol C Tables 4.2.6.8 and 6.1.1.4'
Cl Cl 0.1484 0.1585 'International Tables Vol C Tables 4.2.6.8 and 6.1.1.4'
Fe Fe 0.3463 0.8444 'International Tables Vol C Tables 4.2.6.8 and 6.1.1.4'

loop_
_geom_angle_atom_site_label_1
_geom_angle_atom_site_label_2
_geom_angle_atom_site_label_3
_geom_angle
_geom_angle_site_symmetry_1
_geom_angle_site_symmetry_3
N1 C1 C2 112.1(6) . .
C1 C2 C3 106.8(7) . .
N2 C3 C2 105.5(6) . .
N3 C4 C5 121.7(6) . .
N3 C4 N2 112.0(5) . .
C5 C4 N2 126.3(6) . .
C4 C5 C6 117.3(6) . .
C5 C6 C7 121.5(6) . .
C5 C6 C12 119.6(6) . .
C7 C6 C12 118.8(6) . .
C8 C7 C6 116.0(6) . .
N3 C8 C7 123.3(6) . .
N3 C8 N4 110.7(5) . .
C7 C8 N4 125.9(6) . .
C10 C9 N4 106.0(6) . .
C9 C10 C11 106.2(6) . .
N5 C11 C10 111.6(6) . .
O1 C12 O6 127.4(6) . .
O1 C12 C6 116.5(6) . .
O6 C12 C6 116.0(6) . .
N6 C13 C14 110.6(6) . .
C15 C14 C13 106.1(6) . .
C14 C15 N7 106.6(6) . .
N8 C16 N7 110.8(5) . .
N8 C16 C17 122.7(6) . .
N7 C16 C17 126.5(6) . .
C18 C17 C16 116.3(6) . .
C19 C18 C17 122.2(6) . .
C19 C18 C24 121.5(6) . .
C17 C18 C24 116.3(6) . .
C18 C19 C20 116.9(6) . .
N8 C20 C19 123.5(6) . .
N8 C20 N9 110.1(5) . .
C19 C20 N9 126.4(6) . .
N9 C21 C22 107.2(6) . .
C21 C22 C23 105.0(6) . .
N10 C23 C22 111.6(6) . .
O3 C24 O2 124.3(6) . .
O3 C24 C18 123.4(7) . .
O2 C24 C18 112.2(6) . .
C1 N1 N2 105.4(5) . .
C1 N1 Fe1 142.7(4) . .
N2 N1 Fe1 111.9(4) . .
C3 N2 N1 110.2(5) . .
C3 N2 C4 133.2(6) . .
N1 N2 C4 116.6(5) . .
C8 N3 C4 119.9(5) . .
C8 N3 Fe1 120.3(4) . .
C4 N3 Fe1 119.6(4) . .
C9 N4 N5 111.9(5) . .
C9 N4 C8 131.6(5) . .
N5 N4 C8 116.4(5) . .
C11 N5 N4 104.2(5) . .
C11 N5 Fe1 142.9(4) . .
N4 N5 Fe1 112.8(4) . .
C13 N6 N7 105.6(5) . .
C13 N6 Fe1 141.6(5) . .
N7 N6 Fe1 112.6(4) . .
C15 N7 C16 132.6(6) . .
C15 N7 N6 111.1(5) . .
C16 N7 N6 116.0(5) . .
C16 N8 C20 118.3(5) . .
C16 N8 Fe1 120.1(4) . .
C20 N8 Fe1 121.5(4) . .
C20 N9 N10 116.0(5) . .
C20 N9 C21 132.3(6) . .
N10 N9 C21 111.7(5) . .
C23 N10 N9 104.4(5) . .
C23 N10 Fe1 142.5(4) . .
N9 N10 Fe1 112.9(4) . .
C12 O1 Fe2 130.8(4) . .
Fe2 O5 Fe2 120.0 . 4_455
Fe2 O5 Fe2 120.0 . 3_565
Fe2 O5 Fe2 120.000(1) 4_455 3_565
C12 O6 Fe2 130.8(4) . 4_455
O8 Cl1 O10 111.8(5) . .
O8 Cl1 O9 108.9(4) . .
O10 Cl1 O9 108.2(4) . .
O8 Cl1 O7 109.8(5) . .
O10 Cl1 O7 106.8(5) . .
O9 Cl1 O7 111.3(4) . .
O11 Cl2 O11 109.6(2) . 3_655
O11 Cl2 O11 109.6(2) . 4_665
O11 Cl2 O11 109.6(2) 3_655 4_665
O11 Cl2 O12 109.3(2) . .
O11 Cl2 O12 109.3(2) 3_655 .
O11 Cl2 O12 109.3(2) 4_665 .
N8 Fe1 N3 175.6(2) . .
N8 Fe1 N5 99.0(2) . .
N3 Fe1 N5 79.5(2) . .
N8 Fe1 N10 79.4(2) . .
N3 Fe1 N10 104.8(2) . .
N5 Fe1 N10 93.1(2) . .
N8 Fe1 N6 80.3(2) . .
N3 Fe1 N6 95.6(2) . .
N5 Fe1 N6 91.9(2) . .
N10 Fe1 N6 159.56(19) . .
N8 Fe1 N1 101.7(2) . .
N3 Fe1 N1 79.9(2) . .
N5 Fe1 N1 159.29(19) . .
N10 Fe1 N1 90.4(2) . .
N6 Fe1 N1 91.8(2) . .
O5 Fe2 O1 95.41(14) . .
O5 Fe2 O1 95.41(14) . 8_556
O1 Fe2 O1 90.8(2) . 8_556
O5 Fe2 O6 94.67(14) . 3_565
O1 Fe2 O6 87.02(18) . 3_565
O1 Fe2 O6 169.8(2) 8_556 3_565
O5 Fe2 O6 94.67(14) . 12_566
O1 Fe2 O6 169.8(2) . 12_566
O1 Fe2 O6 87.02(18) 8_556 12_566
O6 Fe2 O6 93.4(3) 3_565 12_566
O5 Fe2 O4 179.8(2) . .
O1 Fe2 O4 84.7(2) . .
O1 Fe2 O4 84.7(2) 8_556 .
O6 Fe2 O4 85.2(2) 3_565 .
O6 Fe2 O4 85.2(2) 12_566 .
O100 C101 C102 123.4(9) . .
O100 C101 C100 121.5(10) . .
C102 C101 C100 115.1(10) . .

loop_
_geom_bond_atom_site_label_1
_geom_bond_atom_site_label_2
_geom_bond_distance
_geom_bond_site_symmetry_2
C1 N1 1.296(8) .
C1 C2 1.354(10) .
C2 C3 1.376(10) .
C3 N2 1.353(8) .
C4 N3 1.331(8) .
C4 C5 1.374(8) .
C4 N2 1.398(8) .
C5 C6 1.378(9) .
C6 C7 1.380(9) .
C6 C12 1.520(8) .
C7 C8 1.381(8) .
C8 N3 1.307(7) .
C8 N4 1.408(8) .
C9 C10 1.361(9) .
C9 N4 1.370(8) .
C10 C11 1.399(9) .
C11 N5 1.328(8) .
C12 O1 1.243(8) .
C12 O6 1.258(8) .
C13 N6 1.321(8) .
C13 C14 1.413(9) .
C14 C15 1.382(9) .
C15 N7 1.353(8) .
C16 N8 1.339(8) .
C16 N7 1.396(8) .
C16 C17 1.391(8) .
C17 C18 1.387(9) .
C18 C19 1.360(9) .
C18 C24 1.519(8) .
C19 C20 1.376(8) .
C20 N8 1.335(8) .
C20 N9 1.401(8) .
C21 N9 1.358(8) .
C21 C22 1.378(9) .
C22 C23 1.419(9) .
C23 N10 1.334(8) .
C24 O3 1.201(8) .
C24 O2 1.313(8) .
N1 N2 1.381(6) .
N1 Fe1 2.002(5) .
N3 Fe1 1.913(5) .
N4 N5 1.369(6) .
N5 Fe1 1.964(6) .
N6 N7 1.391(6) .
N6 Fe1 1.959(5) .
N8 Fe1 1.890(5) .
N9 N10 1.385(6) .
N10 Fe1 1.975(6) .
O1 Fe2 2.008(4) .
O4 Fe2 2.059(7) .
O5 Fe2 1.9168(13) .
O5 Fe2 1.9168(13) 4_455
O5 Fe2 1.9168(13) 3_565
O6 Fe2 2.014(4) 4_455
O7 Cl1 1.423(7) .
O8 Cl1 1.423(6) .
O9 Cl1 1.428(5) .
O10 Cl1 1.445(6) .
O11 Cl2 1.433(5) .
O12 Cl2 1.444(7) .
Cl2 O11 1.433(5) 3_655
Cl2 O11 1.433(5) 4_665
Fe2 O1 2.008(4) 8_556
Fe2 O6 2.014(4) 3_565
Fe2 O6 2.014(4) 12_566
O100 C101 1.168(10) .
C101 C102 1.468(13) .
C101 C100 1.501(12) .
